data_7126467
loop_
_publ_author_name
'Tang, Pan-Ting'
'Shao, You-Xiang'
'Wang, Liang-Neng'
'Wei, Yi'
'Li, Ming'
'Zhang, Ni-Juan'
'Luo, Xiao-Peng'
'Ke, Zhuofeng'
'Liu, Yue-Jin'
'Zeng, Ming-Hua'

_publ_section_title
;
 Synthesis of seven-membered lactones by regioselective and
 stereoselective iodolactonization of electron-deficient olefins.
;
_journal_issue 49
_journal_name_full 'Chemical communications (Cambridge, England)'
_journal_page_first 6680
_journal_page_last 6683
_journal_paper_doi 10.1039/c9cc10080f
_journal_volume 56
_journal_year 2020
_chemical_formula_moiety 'C19 H15 I O4'
_chemical_formula_sum 'C19 H15 I O4'
_chemical_formula_weight 434.21
_space_group_crystal_system monoclinic
_space_group_IT_number 14
_space_group_name_Hall '-P 2yn'
_space_group_name_H-M_alt 'P 1 21/n 1'
_atom_sites_solution_hydrogens geom
_atom_sites_solution_primary dual
_audit_creation_date 2019-06-14
_audit_creation_method
;
Olex2 1.2
(compiled 2018.05.29 svn.r3508 for OlexSys, GUI svn.r5506)
;
_audit_update_record
;
2019-07-31 deposited with the CCDC.	2020-04-30 downloaded from the CCDC.
;
_cell_angle_alpha 90
_cell_angle_beta 95.488(2)
_cell_angle_gamma 90
_cell_formula_units_Z 4
_cell_length_a 8.09310(10)
_cell_length_b 13.1306(2)
_cell_length_c 15.5266(2)
_cell_measurement_reflns_used 5993
_cell_measurement_temperature 99.98(10)
_cell_measurement_theta_max 75.7390
_cell_measurement_theta_min 4.4070
_cell_volume 1642.41(4)
_computing_cell_refinement 'CrysAlisPro 1.171.39.34b (Rigaku OD, 2017)'
_computing_data_collection 'CrysAlisPro 1.171.39.34b (Rigaku OD, 2017)'
_computing_data_reduction 'CrysAlisPro 1.171.39.34b (Rigaku OD, 2017)'
_computing_molecular_graphics 'Olex2 (Dolomanov et al., 2009)'
_computing_publication_material 'Olex2 (Dolomanov et al., 2009)'
_computing_structure_refinement 'ShelXL (Sheldrick, 2015)'
_computing_structure_solution 'ShelXT (Sheldrick, 2015)'
_diffrn_ambient_environment N~2~
_diffrn_ambient_temperature 99.98(10)
_diffrn_detector 'CCD plate'
_diffrn_detector_type HyPix
_diffrn_measured_fraction_theta_full 0.999
_diffrn_measured_fraction_theta_max 0.999
_diffrn_measurement_details
;
List of Runs (angles in degrees, time in seconds):

  # Type    Start    End  Width  t~exp~   \w     \q     \k     \f   Frames
#--------------------------------------------------------------------------
  1  \w     22.00  48.00   0.50    0.05    --   43.18  57.00 120.00   52
  2  \w     62.00 114.00   0.50    0.05    --   43.18  57.00 120.00  104
  3  \w     91.00 173.00   0.50    0.06    --  109.88  45.00 -60.00  164
  4  \w    114.00 139.00   0.50    0.06    --  109.88 115.00-157.00   50
  5  \w     97.00 166.00   0.50    0.06    --  109.88 125.00-180.00  138
  6  \w    133.00 159.00   0.50    0.06    --  109.88  45.00-180.00   52
  7  \w     90.00 126.00   0.50    0.06    --  109.88  45.00-180.00   72
  8  \w     88.00 178.00   0.50    0.06    --  109.88  61.00 -90.00  180
  9  \w     85.00 137.00   0.50    0.06    --  109.88 -77.00  90.00  104
 10  \w     83.00 146.00   0.50    0.06    --  109.88-166.00 -33.00  126
 11  \w     34.00  59.00   0.50    0.05    --   43.18-115.00 113.00   50
 12  \w     48.00 109.00   0.50    0.06    --  109.88-115.00 113.00  122
 13  \w     37.00 108.00   0.50    0.06    --  109.88 -94.00 -30.00  142
 14  \w    -93.00 -47.00   0.50    0.05    --  -43.18-166.00 -33.00   92
 15  \w    -64.00 -38.00   0.50    0.06    --  -90.25  61.00  30.00   52
 16  \w    -99.00 -74.00   0.50    0.05    --  -43.18 166.00 -11.00   50
 17  \w    -99.00 -74.00   0.50    0.06    --  -90.25 166.00 -11.00   50
 18  \w    -88.00  -8.00   0.50    0.05    --  -43.18 115.00-157.00  160
 19  \w    -77.00 -52.00   0.50    0.06    --  -90.25 115.00-157.00   50
 20  \w   -109.00 -18.00   0.50    0.05    --  -43.18 -77.00  30.00  182
 21  \w   -139.00 -83.00   0.50    0.06    --  -90.25-115.00 113.00  112
;
_diffrn_measurement_device 'four-circle diffractometer'
_diffrn_measurement_device_type 'XtaLAB Synergy, Dualflex, HyPix'
_diffrn_measurement_method '\w scans'
_diffrn_orient_matrix_type 'CrysAlisPro convention (1999,Acta A55,543-557)'
_diffrn_orient_matrix_UB_11 -0.0691118000
_diffrn_orient_matrix_UB_12 -0.1070727000
_diffrn_orient_matrix_UB_13 -0.0225744000
_diffrn_orient_matrix_UB_21 -0.1066144000
_diffrn_orient_matrix_UB_22 0.0442284000
_diffrn_orient_matrix_UB_23 -0.0786396000
_diffrn_orient_matrix_UB_31 0.1428805000
_diffrn_orient_matrix_UB_32 -0.0186191000
_diffrn_orient_matrix_UB_33 -0.0569399000
_diffrn_radiation_monochromator mirror
_diffrn_radiation_probe x-ray
_diffrn_radiation_type CuK\a
_diffrn_radiation_wavelength 1.54184
_diffrn_reflns_av_R_equivalents 0.0586
_diffrn_reflns_av_unetI/netI 0.0495
_diffrn_reflns_Laue_measured_fraction_full 0.999
_diffrn_reflns_Laue_measured_fraction_max 0.999
_diffrn_reflns_limit_h_max 9
_diffrn_reflns_limit_h_min -9
_diffrn_reflns_limit_k_max 15
_diffrn_reflns_limit_k_min -15
_diffrn_reflns_limit_l_max 17
_diffrn_reflns_limit_l_min -18
_diffrn_reflns_number 9809
_diffrn_reflns_point_group_measured_fraction_full 0.999
_diffrn_reflns_point_group_measured_fraction_max 0.999
_diffrn_reflns_theta_full 67.074
_diffrn_reflns_theta_max 67.074
_diffrn_reflns_theta_min 4.418
_diffrn_source 'micro-focus sealed X-ray tube'
_diffrn_source_type 'PhotonJet (Cu) X-ray Source'
_exptl_absorpt_coefficient_mu 15.498
_exptl_absorpt_correction_T_max 1.00000
_exptl_absorpt_correction_T_min 0.18255
_exptl_absorpt_correction_type multi-scan
_exptl_absorpt_process_details
;
CrysAlisPro 1.171.39.34b (Rigaku Oxford Diffraction, 2017)
Empirical absorption correction using spherical harmonics,
 implemented in SCALE3 ABSPACK scaling algorithm.
;
_exptl_crystal_colour 'clear colourless'
_exptl_crystal_colour_lustre clear
_exptl_crystal_colour_primary colourless
_exptl_crystal_density_diffrn 1.756
_exptl_crystal_description block
_exptl_crystal_F_000 856
_exptl_crystal_size_max 0.2
_exptl_crystal_size_mid 0.2
_exptl_crystal_size_min 0.2
_refine_diff_density_max 1.872
_refine_diff_density_min -2.405
_refine_diff_density_rms 0.283
_refine_ls_extinction_method none
_refine_ls_goodness_of_fit_ref 1.068
_refine_ls_hydrogen_treatment constr
_refine_ls_matrix_type full
_refine_ls_number_parameters 218
_refine_ls_number_reflns 2932
_refine_ls_number_restraints 62
_refine_ls_restrained_S_all 1.059
_refine_ls_R_factor_all 0.0512
_refine_ls_R_factor_gt 0.0449
_refine_ls_shift/su_max 0.002
_refine_ls_shift/su_mean 0.000
_refine_ls_structure_factor_coef Fsqd
_refine_ls_weighting_details 'w=1/[\s^2^(Fo^2^)+(0.0891P)^2^+1.4317P] where P=(Fo^2^+2Fc^2^)/3'
_refine_ls_weighting_scheme calc
_refine_ls_wR_factor_gt 0.1206
_refine_ls_wR_factor_ref 0.1260
_reflns_Friedel_coverage 0.000
_reflns_number_gt 2753
_reflns_number_total 2932
_reflns_threshold_expression 'I > 2\s(I)'
_cod_data_source_file c9cc10080f2.cif
_cod_data_source_block hubu-lyj-tpt-i
_cod_depositor_comments 'Adding full bibliography for 7126465--7126470.cif.'
_cod_database_code 7126467
_shelx_shelxl_version_number 2018/3
_chemical_oxdiff_formula 'I C N H O'
_shelx_space_group_comment
;
The symmetry employed for this shelxl refinement is uniquely defined
by the following loop, which should always be used as a source of
symmetry information in preference to the above space-group names.
They are only intended as comments.
;
_shelx_estimated_absorpt_t_max 0.148
_shelx_estimated_absorpt_t_min 0.148
_reflns_odcompleteness_completeness 100.00
_reflns_odcompleteness_iscentric 1
_reflns_odcompleteness_theta 66.97
_olex2_refinement_description
;
1. Fixed Uiso
 At 1.2 times of:
  All C(H) groups
 At 1.5 times of:
  All C(H,H,H) groups
2. Rigid bond restraints
 All non-hydrogen atoms
 with sigma for 1-2 distances of 0.001 and sigma for 1-3 distances of 0.001
3.a Ternary CH refined with riding coordinates:
 C3(H3), C4(H4)
3.b Aromatic/amide H refined with riding coordinates:
 C6(H6), C7(H7), C8(H8), C9(H9), C12(H12), C15(H15), C16(H16), C17(H17),
 C18(H18), C19(H19)
3.c Idealised Me refined as rotating group:
 C1(H1A,H1B,H1C)
;
_olex2_submission_special_instructions 'No special instructions were received'
_oxdiff_exptl_absorpt_empirical_details
;
Empirical correction (ABSPACK) includes:
- Absorption correction using spherical harmonics
- Frame scaling
;
_oxdiff_exptl_absorpt_empirical_full_max 2.759
_oxdiff_exptl_absorpt_empirical_full_min 0.590

loop_
_space_group_symop_operation_xyz
'x, y, z'
'-x+1/2, y+1/2, -z+1/2'
'-x, -y, -z'
'x-1/2, -y-1/2, z-1/2'

loop_
_atom_site_label
_atom_site_type_symbol
_atom_site_fract_x
_atom_site_fract_y
_atom_site_fract_z
_atom_site_U_iso_or_equiv
_atom_site_adp_type
_atom_site_occupancy
_atom_site_site_symmetry_order
_atom_site_calc_flag
_atom_site_refinement_flags_posn
_atom_site_refinement_flags_adp
_atom_site_refinement_flags_occupancy
_atom_site_disorder_assembly
_atom_site_disorder_group
I1 I 0.65428(3) 0.12186(2) 0.61117(2) 0.01366(16) Uani 1 1 d . U . . .
O1 O 0.2444(4) 0.1787(3) 0.5517(2) 0.0241(7) Uani 1 1 d . U . . .
O2 O 0.3828(4) 0.3277(2) 0.55406(19) 0.0177(6) Uani 1 1 d . U . . .
O3 O 0.4813(3) 0.2743(2) 0.37129(17) 0.0130(5) Uani 1 1 d . U . . .
O4 O 0.4018(4) 0.3850(2) 0.2692(2) 0.0171(7) Uani 1 1 d . U . . .
C1 C 0.1214(7) 0.2275(5) 0.6009(4) 0.0344(13) Uani 1 1 d . U . . .
H1A H 0.074245 0.284947 0.569144 0.052 Uiso 1 1 calc GR . . . .
H1B H 0.173802 0.249999 0.655670 0.052 Uiso 1 1 calc GR . . . .
H1C H 0.035256 0.179624 0.610230 0.052 Uiso 1 1 calc GR . . . .
C2 C 0.3710(5) 0.2380(3) 0.5367(3) 0.0136(6) Uani 1 1 d . U . . .
C3 C 0.5051(5) 0.1777(3) 0.4980(3) 0.0126(6) Uani 1 1 d . U . . .
H3 H 0.456069 0.120698 0.463791 0.015 Uiso 1 1 calc R . . . .
C4 C 0.6050(5) 0.2457(3) 0.4422(3) 0.0114(6) Uani 1 1 d . U . . .
H4 H 0.639630 0.307012 0.475158 0.014 Uiso 1 1 calc R . . . .
C5 C 0.7533(5) 0.2010(3) 0.4049(2) 0.0116(6) Uani 1 1 d . U . . .
C6 C 0.7889(6) 0.0974(4) 0.4055(3) 0.0163(8) Uani 1 1 d . U . . .
H6 H 0.718823 0.052104 0.430346 0.020 Uiso 1 1 calc R . . . .
C7 C 0.9277(6) 0.0609(4) 0.3696(3) 0.0212(8) Uani 1 1 d . U . . .
H7 H 0.950688 -0.008494 0.370841 0.025 Uiso 1 1 calc R . . . .
C8 C 1.0320(7) 0.1272(3) 0.3320(4) 0.0227(10) Uani 1 1 d . U . . .
H8 H 1.124682 0.102323 0.307804 0.027 Uiso 1 1 calc R . . . .
C9 C 0.9989(5) 0.2312(4) 0.3301(3) 0.0169(8) Uani 1 1 d . U . . .
H9 H 1.071258 0.275432 0.305859 0.020 Uiso 1 1 calc R . . . .
C10 C 0.8576(5) 0.2701(3) 0.3645(3) 0.0125(6) Uani 1 1 d . U . . .
C11 C 0.8187(6) 0.3803(3) 0.3576(3) 0.0136(7) Uani 1 1 d . U . . .
C12 C 0.6627(5) 0.4178(3) 0.3450(2) 0.0126(6) Uani 1 1 d . U . . .
H12 H 0.651768 0.488051 0.349457 0.015 Uiso 1 1 calc R . . . .
C13 C 0.5083(6) 0.3598(3) 0.3248(3) 0.0122(7) Uani 1 1 d . U . . .
C14 C 0.9617(5) 0.4522(3) 0.3595(2) 0.0120(6) Uani 1 1 d . U . . .
C15 C 1.0984(5) 0.4406(3) 0.4200(3) 0.0162(7) Uani 1 1 d . U . . .
H15 H 1.100626 0.387500 0.459733 0.019 Uiso 1 1 calc R . . . .
C16 C 1.2317(5) 0.5076(3) 0.4220(3) 0.0172(7) Uani 1 1 d . U . . .
H16 H 1.321368 0.499755 0.463558 0.021 Uiso 1 1 calc R . . . .
C17 C 1.2315(5) 0.5857(3) 0.3622(3) 0.0169(7) Uani 1 1 d . U . . .
H17 H 1.321313 0.630074 0.363350 0.020 Uiso 1 1 calc R . . . .
C18 C 1.0968(6) 0.5977(4) 0.3006(3) 0.0175(8) Uani 1 1 d . U . . .
H18 H 1.096163 0.650156 0.260273 0.021 Uiso 1 1 calc R . . . .
C19 C 0.9637(5) 0.5316(3) 0.2993(3) 0.0158(7) Uani 1 1 d . U . . .
H19 H 0.873988 0.539930 0.257840 0.019 Uiso 1 1 calc R . . . .

loop_
_atom_site_aniso_label
_atom_site_aniso_U_11
_atom_site_aniso_U_22
_atom_site_aniso_U_33
_atom_site_aniso_U_23
_atom_site_aniso_U_13
_atom_site_aniso_U_12
I1 0.0148(2) 0.0124(2) 0.0137(2) 0.00438(8) 0.00043(14) 0.00263(8)
O1 0.0139(13) 0.0210(15) 0.0376(18) 0.0065(14) 0.0040(12) -0.0017(11)
O2 0.0163(15) 0.0160(11) 0.0210(15) 0.0021(12) 0.0028(12) 0.0018(10)
O3 0.0153(12) 0.0130(13) 0.0097(11) -0.0003(8) -0.0038(10) -0.0022(10)
O4 0.0209(15) 0.0196(16) 0.0101(15) 0.0010(9) -0.0026(10) 0.0045(11)
C1 0.024(2) 0.034(3) 0.047(3) 0.020(2) 0.0179(19) 0.009(2)
C2 0.0122(13) 0.0158(13) 0.0117(17) 0.0049(13) -0.0040(10) -0.0011(9)
C3 0.0131(14) 0.0100(15) 0.0141(15) 0.0024(11) -0.0026(9) -0.0029(11)
C4 0.0127(15) 0.0074(15) 0.0134(15) 0.0025(11) -0.0024(9) -0.0006(11)
C5 0.0157(13) 0.0096(11) 0.0091(17) -0.0018(13) -0.0015(11) -0.0012(11)
C6 0.023(2) 0.0097(11) 0.016(2) -0.0017(16) 0.0018(15) 0.0007(14)
C7 0.028(2) 0.0130(15) 0.023(2) -0.0015(17) 0.0051(17) 0.0054(14)
C8 0.025(2) 0.0196(17) 0.024(3) 0.0003(16) 0.0084(19) 0.0077(14)
C9 0.0173(18) 0.0169(14) 0.017(2) 0.0001(16) 0.0034(14) 0.0013(13)
C10 0.0153(16) 0.0116(11) 0.0100(17) 0.0010(14) -0.0012(12) 0.0009(10)
C11 0.0191(11) 0.0118(12) 0.010(2) 0.0027(12) 0.0010(15) 0.0005(8)
C12 0.0192(11) 0.0090(16) 0.0097(17) 0.0000(15) 0.0014(13) 0.0008(9)
C13 0.0182(13) 0.0102(16) 0.0079(17) -0.0010(11) -0.0006(12) 0.0031(12)
C14 0.0180(13) 0.0098(14) 0.0084(16) -0.0017(12) 0.0026(11) 0.0019(12)
C15 0.0174(16) 0.0170(19) 0.0141(18) 0.0040(14) 0.0018(12) 0.0017(13)
C16 0.0187(16) 0.018(2) 0.0143(18) -0.0037(13) 0.0000(13) 0.0000(14)
C17 0.0188(17) 0.0129(19) 0.0195(19) -0.0050(14) 0.0052(13) -0.0024(15)
C18 0.0205(19) 0.0123(18) 0.020(2) 0.0024(15) 0.0051(14) 0.0006(14)
C19 0.0197(17) 0.0107(18) 0.0166(18) 0.0031(13) -0.0004(13) 0.0007(13)

loop_
_atom_type_symbol
_atom_type_description
_atom_type_scat_dispersion_real
_atom_type_scat_dispersion_imag
_atom_type_scat_source
C C 0.0181 0.0091 'International Tables Vol C Tables 4.2.6.8 and 6.1.1.4'
H H 0.0000 0.0000 'International Tables Vol C Tables 4.2.6.8 and 6.1.1.4'
I I -0.3257 6.8362 'International Tables Vol C Tables 4.2.6.8 and 6.1.1.4'
O O 0.0492 0.0322 'International Tables Vol C Tables 4.2.6.8 and 6.1.1.4'

loop_
_geom_angle_atom_site_label_1
_geom_angle_atom_site_label_2
_geom_angle_atom_site_label_3
_geom_angle
_geom_angle_site_symmetry_1
_geom_angle_site_symmetry_3
_geom_angle_publ_flag
C2 O1 C1 114.3(4) . . ?
C13 O3 C4 118.4(3) . . ?
O1 C2 C3 111.0(4) . . ?
O2 C2 O1 125.3(4) . . ?
O2 C2 C3 123.6(4) . . ?
C2 C3 I1 102.8(2) . . ?
C2 C3 C4 111.0(3) . . ?
C4 C3 I1 112.0(3) . . ?
O3 C4 C3 102.4(3) . . ?
O3 C4 C5 108.9(3) . . ?
C5 C4 C3 118.5(3) . . ?
C6 C5 C4 123.5(4) . . ?
C6 C5 C10 119.7(4) . . ?
C10 C5 C4 116.8(4) . . ?
C7 C6 C5 120.6(4) . . ?
C8 C7 C6 120.3(5) . . ?
C7 C8 C9 120.2(5) . . ?
C8 C9 C10 120.8(4) . . ?
C5 C10 C11 121.5(4) . . ?
C9 C10 C5 118.3(4) . . ?
C9 C10 C11 120.2(4) . . ?
C10 C11 C14 117.2(4) . . ?
C12 C11 C10 123.7(4) . . ?
C12 C11 C14 118.9(4) . . ?
C11 C12 C13 127.2(4) . . ?
O3 C13 C12 119.3(4) . . ?
O4 C13 O3 117.7(4) . . ?
O4 C13 C12 123.0(4) . . ?
C15 C14 C11 120.6(4) . . ?
C15 C14 C19 118.3(4) . . ?
C19 C14 C11 121.1(4) . . ?
C16 C15 C14 120.7(4) . . ?
C17 C16 C15 120.3(4) . . ?
C16 C17 C18 119.8(4) . . ?
C19 C18 C17 119.8(4) . . ?
C18 C19 C14 121.1(4) . . ?

loop_
_geom_bond_atom_site_label_1
_geom_bond_atom_site_label_2
_geom_bond_distance
_geom_bond_site_symmetry_2
_geom_bond_publ_flag
I1 C3 2.162(4) . ?
O1 C1 1.460(6) . ?
O1 C2 1.325(5) . ?
O2 C2 1.210(5) . ?
O3 C4 1.464(5) . ?
O3 C13 1.364(5) . ?
O4 C13 1.206(6) . ?
C2 C3 1.513(6) . ?
C3 C4 1.529(5) . ?
C4 C5 1.501(6) . ?
C5 C6 1.391(6) . ?
C5 C10 1.424(6) . ?
C6 C7 1.387(7) . ?
C7 C8 1.380(7) . ?
C8 C9 1.391(6) . ?
C9 C10 1.403(6) . ?
C10 C11 1.482(6) . ?
C11 C12 1.352(7) . ?
C11 C14 1.492(6) . ?
C12 C13 1.470(6) . ?
C14 C15 1.390(6) . ?
C14 C19 1.400(6) . ?
C15 C16 1.389(6) . ?
C16 C17 1.383(6) . ?
C17 C18 1.390(7) . ?
C18 C19 1.382(6) . ?
